data_9010467
loop_
_publ_author_name
'Camara, F.'
'Oberti, R.'
'Ottolini, L.'
'Ventura, G. D.'
'Bellatreccia, F.'

_publ_section_title
;
 The crystal chemistry of Li in gadolinite
;
_journal_name_full 'American Mineralogist'
_journal_page_first 996
_journal_page_last 1004
_journal_paper_doi 10.2138/am.2008.2748
_journal_volume 93
_journal_year 2008
_chemical_compound_source 'Vico lake, Latium, Italy'
_chemical_formula_sum
;B0.8 Be1.08 Ca0.8 Ce0.24 Dy0.04 Er0.02 Eu2 Fe0.71 Gd0.04 La0.06 Li0.35 Mg0.02
 Mn0.03 Nd0.16 O10 Pr0.04 Si2 Sm0.04 Th0.14 U0.02 Y0.38 Yb0.02
;
_chemical_name_mineral Gadolinite-(Y)
_space_group_IT_number 14
_symmetry_space_group_name_Hall '-P 2ybc'
_symmetry_space_group_name_H-M 'P 1 21/c 1'
_cell_angle_alpha 90
_cell_angle_beta 90.017
_cell_angle_gamma 90
_cell_formula_units_Z 2
_cell_length_a 4.7708
_cell_length_b 7.6229
_cell_length_c 9.8975
_cell_volume 359.946
_database_code_amcsd 0004599
_exptl_crystal_density_diffrn 7.216
_cod_original_formula_sum
;(Ca.8 Y.38 La.06 Ce.24 Pr.04 Nd.16 Sm.04 Eu2 Gd.04 Dy.04 Er.02 Yb.02 Th.14
 U.02) Fe.71 Li.35 Mn.03 Mg.02 Si2 Be1.08 B.8 O10
;
_cod_database_code 9010467

loop_
_space_group_symop_operation_xyz
x,y,z
x,1/2-y,1/2+z
-x,1/2+y,1/2-z
-x,-y,-z

loop_
_atom_site_aniso_label
_atom_site_aniso_U_11
_atom_site_aniso_U_22
_atom_site_aniso_U_33
_atom_site_aniso_U_12
_atom_site_aniso_U_13
_atom_site_aniso_U_23
CaA 0.00800 0.00900 0.00800 0.00100 -0.00100 0.00000
YA 0.00800 0.00900 0.00800 0.00100 -0.00100 0.00000
LaA 0.00800 0.00900 0.00800 0.00100 -0.00100 0.00000
CeA 0.00800 0.00900 0.00800 0.00100 -0.00100 0.00000
PrA 0.00800 0.00900 0.00800 0.00100 -0.00100 0.00000
NdA 0.00800 0.00900 0.00800 0.00100 -0.00100 0.00000
SmA 0.00800 0.00900 0.00800 0.00100 -0.00100 0.00000
EuA 0.00800 0.00900 0.00800 0.00100 -0.00100 0.00000
GdA 0.00800 0.00900 0.00800 0.00100 -0.00100 0.00000
DyA 0.00800 0.00900 0.00800 0.00100 -0.00100 0.00000
ErA 0.00800 0.00900 0.00800 0.00100 -0.00100 0.00000
YbA 0.00800 0.00900 0.00800 0.00100 -0.00100 0.00000
ThA 0.00800 0.00900 0.00800 0.00100 -0.00100 0.00000
UA 0.00800 0.00900 0.00800 0.00100 -0.00100 0.00000
Fe2+X 0.00600 0.00800 0.00700 0.00100 -0.00100 0.00100
LiX 0.00600 0.00800 0.00700 0.00100 -0.00100 0.00100
Fe3+X 0.00600 0.00800 0.00700 0.00100 -0.00100 0.00100
MnX 0.00600 0.00800 0.00700 0.00100 -0.00100 0.00100
MgX 0.00600 0.00800 0.00700 0.00100 -0.00100 0.00100
SiZ 0.00500 0.00600 0.00600 -0.00100 -0.00100 0.00000
BeZ 0.00500 0.00600 0.00600 -0.00100 -0.00100 0.00000
BZ 0.00500 0.00600 0.00600 -0.00100 -0.00100 0.00000
LiZ 0.00500 0.00600 0.00600 -0.00100 -0.00100 0.00000
SiT 0.00700 0.00600 0.00600 -0.00100 0.00000 0.00000
BeT 0.00700 0.00600 0.00600 -0.00100 0.00000 0.00000
BT 0.00700 0.00600 0.00600 -0.00100 0.00000 0.00000
LiT 0.00700 0.00600 0.00600 -0.00100 0.00000 0.00000
O1 0.00800 0.01300 0.01000 0.00100 0.00000 0.00100
O2 0.01300 0.00900 0.01200 0.00000 0.00500 0.00100
O3 0.01300 0.01300 0.01000 -0.00300 -0.00200 0.00000
O4 0.01500 0.00900 0.00800 -0.00500 0.00300 0.00100
O5 0.01000 0.01300 0.01000 0.00100 0.00000 0.00000

loop_
_atom_site_label
_atom_site_fract_x
_atom_site_fract_y
_atom_site_fract_z
_atom_site_occupancy
_atom_site_U_iso_or_equiv
_atom_site_type_symbol
_atom_site_attached_hydrogens
CaA 0.99580 0.10680 0.33090 0.40000 0.00900 Ca 0
YA 0.99580 0.10680 0.33090 0.19000 0.00900 Y 0
LaA 0.99580 0.10680 0.33090 0.03000 0.00900 La 0
CeA 0.99580 0.10680 0.33090 0.12000 0.00900 Ce 0
PrA 0.99580 0.10680 0.33090 0.02000 0.00900 Pr 0
NdA 0.99580 0.10680 0.33090 0.08000 0.00900 Nd 0
SmA 0.99580 0.10680 0.33090 0.02000 0.00900 Sm 0
EuA 0.99580 0.10680 0.33090 1.00000 0.00900 Eu 0
GdA 0.99580 0.10680 0.33090 0.02000 0.00900 Gd 0
DyA 0.99580 0.10680 0.33090 0.02000 0.00900 Dy 0
ErA 0.99580 0.10680 0.33090 0.01000 0.00900 Er 0
YbA 0.99580 0.10680 0.33090 0.01000 0.00900 Yb 0
ThA 0.99580 0.10680 0.33090 0.07000 0.00900 Th 0
UA 0.99580 0.10680 0.33090 0.01000 0.00900 U 0
Fe2+X 0.00000 0.00000 0.00000 0.50000 0.00700 Fe 0
LiX 0.00000 0.00000 0.00000 0.23000 0.00700 Li 0
Fe3+X 0.00000 0.00000 0.00000 0.21000 0.00700 Fe 0
MnX 0.00000 0.00000 0.00000 0.03000 0.00700 Mn 0
MgX 0.00000 0.00000 0.00000 0.02000 0.00700 Mg 0
SiZ 0.54620 0.41060 0.33840 0.50000 0.00600 Si 0
BeZ 0.54620 0.41060 0.33840 0.27000 0.00600 Be 0
BZ 0.54620 0.41060 0.33840 0.20000 0.00600 B 0
LiZ 0.54620 0.41060 0.33840 0.03000 0.00600 Li 0
SiT 0.47650 0.27040 0.08130 0.50000 0.00600 Si 0
BeT 0.47650 0.27040 0.08130 0.27000 0.00600 Be 0
BT 0.47650 0.27040 0.08130 0.20000 0.00600 B 0
LiT 0.47650 0.27040 0.08130 0.03000 0.00600 Li 0
O1 0.24080 0.40520 0.03430 1.00000 0.01000 O 0
O2 0.67230 0.29240 0.45420 1.00000 0.01100 O 0
O3 0.68340 0.34010 0.20240 1.00000 0.01200 O 0
O4 0.31730 0.09680 0.14320 1.00000 0.01100 O 0
O5 0.22700 0.41050 0.33500 1.00000 0.01100 O 0

loop_
_cod_changelog_entry_id
_cod_changelog_entry_author
_cod_changelog_entry_date
_cod_changelog_entry_text
1
;cod-tools version 3.8.0
Id: cif_guess_AMCSD_atom_types 9581 2023-05-17 12:35:41Z saulius
;
2023-05-23T09:20:18+03:00
;Derived atom types and hydrogen counts
from atom names that follow the AMCSD naming convention
(Wat == water, O-H == hydroxyl).
;

loop_
_cod_related_entry_id
_cod_related_entry_database
_cod_related_entry_code
1 AMCSD 0004599
